data_2012218
loop_
_publ_author_name
'Jan Janczak'
'Genivaldo Julio Perp\'etuo'

_publ_section_title
;
 Melaminium chloride hemihydrate
;
_journal_issue 9
_journal_name_full 'Acta Crystallographica Section C'
_journal_page_first 1120
_journal_page_last 1122
_journal_paper_doi 10.1107/S0108270101011283
_journal_volume 57
_journal_year 2001
_chemical_formula_iupac 'C3 H7 N6 Cl, 0.5H2 O'
_chemical_formula_moiety 'C3 H7 N6 Cl, 0.5H2 O'
_chemical_formula_sum 'C3 H8 Cl N6 O0.5'
_chemical_formula_weight 171.60
_chemical_melting_point dehydratated
_chemical_name_common
;
melaminium chloride hemihydrate
;
_chemical_name_systematic
;
2,4,6-triamino-1,3,5-triazine-1-ium chloride hemihydrate
;
_space_group_IT_number 12
_symmetry_cell_setting monoclinic
_symmetry_space_group_name_Hall '-C 2y'
_symmetry_space_group_name_H-M 'C 1 2/m 1'
_cell_angle_alpha 90.00
_cell_angle_beta 114.99(3)
_cell_angle_gamma 90.00
_cell_formula_units_Z 8
_cell_length_a 12.441(2)
_cell_length_b 17.667(4)
_cell_length_c 7.1370(10)
_cell_measurement_reflns_used 1143
_cell_measurement_temperature 293(2)
_cell_measurement_theta_max 29
_cell_measurement_theta_min 3
_cell_volume 1421.8(6)
_computing_cell_refinement 'KM-4 CCD Software'
_computing_data_collection 'KM-4 CCD Software (Kuma, 1999)'
_computing_data_reduction 'KM-4 CCD Software'
_computing_molecular_graphics 'SHELXTL (Sheldrick, 1990)'
_computing_publication_material SHELXL97
_computing_structure_refinement 'SHELXL97 (Sheldrick, 1997)'
_computing_structure_solution 'SHELXS97 (Sheldrick, 1990)'
_diffrn_ambient_temperature 293(2)
_diffrn_detector_area_resol_mean '1024x1024 with blocks 2x2'
_diffrn_measured_fraction_theta_full .947
_diffrn_measured_fraction_theta_max .947
_diffrn_measurement_device_type
;
Kuma KM-4 with two-dimensional CCD area-detector
;
_diffrn_measurement_method \w
_diffrn_radiation_monochromator graphite
_diffrn_radiation_source 'fine-focus sealed tube'
_diffrn_radiation_type MoK\a
_diffrn_radiation_wavelength .71073
_diffrn_reflns_av_R_equivalents .0122
_diffrn_reflns_av_sigmaI/netI .0354
_diffrn_reflns_limit_h_max 16
_diffrn_reflns_limit_h_min -16
_diffrn_reflns_limit_k_max 23
_diffrn_reflns_limit_k_min -23
_diffrn_reflns_limit_l_max 9
_diffrn_reflns_limit_l_min -8
_diffrn_reflns_number 6439
_diffrn_reflns_theta_full 29.10
_diffrn_reflns_theta_max 29.10
_diffrn_reflns_theta_min 3.61
_exptl_absorpt_coefficient_mu .479
_exptl_absorpt_correction_T_max .9273
_exptl_absorpt_correction_T_min .8579
_exptl_absorpt_correction_type analytical
_exptl_absorpt_process_details 'face-indexed (SHELXTL; Sheldrick, 1990)'
_exptl_crystal_colour colourless
_exptl_crystal_density_diffrn 1.603
_exptl_crystal_density_meas 1.60
_exptl_crystal_density_method flotation
_exptl_crystal_description parallelepiped
_exptl_crystal_F_000 712
_exptl_crystal_size_max .33
_exptl_crystal_size_mid .22
_exptl_crystal_size_min .16
_refine_diff_density_max .383
_refine_diff_density_min -.310
_refine_ls_extinction_method none
_refine_ls_goodness_of_fit_ref 1.004
_refine_ls_hydrogen_treatment mixed
_refine_ls_matrix_type full
_refine_ls_number_parameters 123
_refine_ls_number_reflns 1870
_refine_ls_number_restraints 0
_refine_ls_restrained_S_all 1.004
_refine_ls_R_factor_all .0579
_refine_ls_R_factor_gt .0289
_refine_ls_shift/su_max <0.001
_refine_ls_shift/su_mean .000
_refine_ls_structure_factor_coef Fsqd
_refine_ls_weighting_details 'calc w = 1/[\s^2^(Fo^2^)+(0.0227P)^2^] where P = (Fo^2^+2Fc^2^)/3'
_refine_ls_weighting_scheme calc
_refine_ls_wR_factor_ref .0540
_reflns_number_gt 1143
_reflns_number_total 1870
_reflns_threshold_expression I>2\s(I)
_cod_data_source_file na1530.cif
_cod_data_source_block I
_cod_depositor_comments
;

2017-06-15
Z value and formula fixed to values more according to usual
chemical conventions.                 miguel
;
_cod_original_formula_sum 'C6 H16 Cl2 N12 O'
_cod_original_formula_weight 343.21
_cod_original_formula_units_Z 4
_cod_original_cell_volume 1421.8(4)
_cod_original_sg_symbol_H-M 'C 2/m'
_cod_database_code 2012218
_cod_database_fobs_code 2012218

loop_
_symmetry_equiv_pos_as_xyz
'x, y, z'
'-x, y, -z'
'x+1/2, y+1/2, z'
'-x+1/2, y+1/2, -z'
'-x, -y, -z'
'x, -y, z'
'-x+1/2, -y+1/2, -z'
'x+1/2, -y+1/2, z'

loop_
_atom_site_label
_atom_site_fract_x
_atom_site_fract_y
_atom_site_fract_z
_atom_site_U_iso_or_equiv
_atom_site_adp_type
_atom_site_calc_flag
_atom_site_refinement_flags
_atom_site_occupancy
_atom_site_disorder_assembly
_atom_site_disorder_group
_atom_site_type_symbol
Cl1 .20661(4) .5000 .07661(9) .05976(18) Uani d S 1 . . Cl
Cl2 .44321(5) .5000 .71423(7) .04848(15) Uani d S 1 . . Cl
O1 .16045(13) .5000 .4898(3) .0788(5) Uani d S 1 . . O
H1O .2318 .5000 .5800 .118 Uiso d S 1 . . H
H2O .1823 .5000 .3855 .118 Uiso d S 1 . . H
N1 .0000 .37551(7) .0000 .0405(4) Uani d S 1 . . N
H1 .0642(11) .4030(7) .0099(18) .049 Uiso d . 1 . . H
C1 .0000 .30112(8) .0000 .0238(3) Uani d S 1 . . C
N2 .09884(7) .26610(5) .00637(14) .0256(2) Uani d . 1 . . N
C2 .09649(9) .19118(6) .00636(17) .0254(2) Uani d . 1 . . C
N3 .18781(10) .15190(6) .01165(18) .0385(3) Uani d . 1 . . N
H31 .1790(11) .1054(8) -.0051(18) .046 Uiso d . 1 . . H
H32 .2491(12) .1763(7) .0059(19) .046 Uiso d . 1 . . H
N4 .0000 .15252(7) .0000 .0325(3) Uani d S 1 . . N
H4 .0000 .1089(10) .0000 .039 Uiso d S 1 . . H
N21 .0000 .37950(8) .5000 .0439(4) Uani d S 1 . . N
H211 .0612(11) .4057(7) .5006(19) .053 Uiso d . 1 . . H
C21 .0000 .30541(8) .5000 .0241(3) Uani d S 1 . . C
N22 .09884(7) .27012(5) .50657(14) .0267(2) Uani d . 1 . . N
C22 .09706(9) .19542(6) .50899(17) .0254(2) Uani d . 1 . . C
N24 .0000 .15671(7) .5000 .0329(3) Uani d S 1 . . N
H24 .0000 .1107(10) .5000 .039 Uiso d S 1 . . H
N23 .18930(9) .15563(6) .52066(18) .0392(3) Uani d . 1 . . N
H231 .1787(11) .1054(8) .4991(17) .047 Uiso d . 1 . . H
H232 .2515(12) .1764(7) .5189(19) .047 Uiso d . 1 . . H

loop_
_atom_site_aniso_label
_atom_site_aniso_U_11
_atom_site_aniso_U_22
_atom_site_aniso_U_33
_atom_site_aniso_U_12
_atom_site_aniso_U_13
_atom_site_aniso_U_23
Cl1 .0514(3) .0239(2) .1255(5) .000 .0583(3) .000
Cl2 .0585(3) .0252(2) .0525(3) .000 .0144(2) .000
O1 .0535(9) .0419(8) .1552(15) .000 .0580(10) .000
N1 .0331(8) .0194(7) .0791(11) .000 .0335(9) .000
C1 .0214(8) .0214(7) .0307(9) .000 .0129(7) .000
N2 .0225(5) .0213(5) .0377(5) .0000(4) .0172(4) -.0013(4)
C2 .0245(6) .0238(6) .0296(6) .0022(4) .0128(5) -.0005(5)
N3 .0325(6) .0241(5) .0671(8) .0038(4) .0291(6) -.0027(5)
N4 .0296(7) .0165(6) .0567(10) .000 .0234(7) .000
N21 .0392(9) .0192(7) .0868(12) .000 .0399(9) .000
C21 .0245(8) .0226(8) .0282(9) .000 .0141(7) .000
N22 .0227(5) .0243(5) .0373(5) .0006(4) .0169(4) .0003(4)
C22 .0247(6) .0227(6) .0302(6) .0003(4) .0131(5) -.0017(5)
N24 .0256(7) .0175(6) .0596(10) .000 .0218(7) .000
N23 .0270(6) .0236(5) .0726(8) .0004(4) .0264(6) -.0057(5)

loop_
_atom_type_symbol
_atom_type_description
_atom_type_scat_dispersion_real
_atom_type_scat_dispersion_imag
_atom_type_scat_source
C C .0033 .0016 'International Tables Vol C Tables 4.2.6.8 and 6.1.1.4'
H H .0000 .0000 'International Tables Vol C Tables 4.2.6.8 and 6.1.1.4'
N N .0061 .0033 'International Tables Vol C Tables 4.2.6.8 and 6.1.1.4'
O O .0106 .0060 'International Tables Vol C Tables 4.2.6.8 and 6.1.1.4'
Cl Cl .1484 .1585 'International Tables Vol C Tables 4.2.6.8 and 6.1.1.4'

loop_
_geom_angle_atom_site_label_1
_geom_angle_atom_site_label_2
_geom_angle_atom_site_label_3
_geom_angle_site_symmetry_1
_geom_angle_site_symmetry_3
_geom_angle
_geom_angle_publ_flag
H1O O1 H2O . . 92.5 ?
C1 N1 H1 . . 122.2(8) ?
N1 C1 N2 . 2 117.10(10) ?
N1 C1 N2 . . 117.10(10) y
N2 C1 N2 2 . 125.90(10) y
C2 N2 C1 . . 115.80(10) y
N3 C2 N2 . . 120.50(10) y
N3 C2 N4 . . 118.20(10) y
N2 C2 N4 . . 121.30(10) y
C2 N3 H31 . . 117.2(9) ?
C2 N3 H32 . . 119.1(8) ?
H31 N3 H32 . . 122.4(12) ?
C2 N4 C2 2 . 120.00(10) y
C2 N4 H4 2 . 120.02(6) ?
C2 N4 H4 . . 120.02(6) ?
C21 N21 H211 . . 121.4(8) ?
N21 C21 N22 . . 117.30(10) y
N21 C21 N22 . 2_556 117.30(10) ?
N22 C21 N22 . 2_556 125.50(10) y
C22 N22 C21 . . 116.00(10) y
N23 C22 N22 . . 121.00(10) y
N23 C22 N24 . . 117.70(10) y
N22 C22 N24 . . 121.30(10) y
C22 N24 C22 . 2_556 119.90(10) y
C22 N24 H24 . . 120.06(6) ?
C22 N24 H24 2_556 . 120.10(10) ?
C22 N23 H231 . . 117.0(8) ?
C22 N23 H232 . . 122.4(9) ?
H231 N23 H232 . . 119.0(12) ?

loop_
_geom_bond_atom_site_label_1
_geom_bond_atom_site_label_2
_geom_bond_site_symmetry_2
_geom_bond_distance
_geom_bond_publ_flag
O1 H1O . .8485 ?
O1 H2O . .8933 ?
N1 C1 . 1.314(2) y
N1 H1 . .911(11) ?
C1 N2 2 1.3600(10) ?
C1 N2 . 1.3600(10) y
N2 C2 . 1.3240(10) y
C2 N3 . 1.318(2) y
C2 N4 . 1.3650(10) y
N3 H31 . .831(13) ?
N3 H32 . .892(13) ?
N4 C2 2 1.3650(10) ?
N4 H4 . .771(17) ?
N21 C21 . 1.309(2) y
N21 H211 . .890(12) ?
C21 N22 . 1.3620(10) y
C21 N22 2_556 1.3620(10) ?
N22 C22 . 1.3200(10) y
C22 N23 . 1.318(2) y
C22 N24 . 1.3650(10) y
N24 C22 2_556 1.3650(10) ?
N24 H24 . .812(17) ?
N23 H231 . .900(13) ?
N23 H232 . .861(14) ?

loop_
_geom_hbond_atom_site_label_D
_geom_hbond_atom_site_label_H
_geom_hbond_atom_site_label_A
_geom_hbond_site_symmetry_A
_geom_hbond_distance_DH
_geom_hbond_distance_HA
_geom_hbond_distance_DA
_geom_hbond_angle_DHA
_geom_hbond_publ_flag
N1 H1 Cl1 . .910(10) 2.360(10) 3.2490(10) 164.0(10) yes
N3 H31 Cl1 7_555 .83(2) 2.520(10) 3.1660(10) 135.0(10) yes
N3 H32 N2 7_555 .89(2) 2.180(10) 3.0740(10) 179.0(10) yes
N4 H4 Cl2 3_444 .77(2) 2.670(10) 3.2710(10) 136.0(10) yes
N21 H211 O1 . .890(10) 2.090(10) 2.9400(10) 159.0(10) yes
N24 H24 Cl2 7_556 .81(2) 2.750(10) 3.3790(10) 135.0(10) yes
N23 H231 Cl2 7_556 .90(2) 2.480(10) 3.2790(10) 149.0(10) yes
N23 H232 N22 7_556 .86(2) 2.160(10) 3.0230(10) 176.0(10) yes
O1 H1O Cl2 . .85 2.39 3.191(2) 157 yes
O1 H2O Cl1 . .90 2.35 3.233(2) 170 yes
